data_1562508
loop_
_publ_author_name
'Smetana, Volodymyr'
'Corbett, John D.'
'Miller, Gordon J.'

_publ_section_title
;
 Na8Au9.8(4)Ga7.2 and Na17Au5.87(2)Ga46.63: The diversity of pseudo 5-fold
 symmetries in the Na--Au--Ga system
;
_journal_name_full 'Journal of Solid State Chemistry'
_journal_page_first 21
_journal_page_last 28
_journal_paper_doi 10.1016/j.jssc.2013.08.017
_journal_volume 207
_journal_year 2013
_chemical_formula_sum 'Au10.2 Ga6.8 Na8'
_chemical_formula_weight 2667.07
_space_group_IT_number 63
_space_group_name_Hall '-C 2c 2'
_space_group_name_H-M_alt 'C m c m'
_atom_sites_solution_hydrogens geom
_atom_sites_solution_primary direct
_atom_sites_solution_secondary difmap
_audit_creation_method SHELXL-97
_cell_angle_alpha 90.00
_cell_angle_beta 90.00
_cell_angle_gamma 90.00
_cell_formula_units_Z 4
_cell_length_a 5.3150(11)
_cell_length_b 24.539(5)
_cell_length_c 14.546(3)
_cell_measurement_temperature 293(2)
_cell_volume 1897.2(7)
_computing_structure_refinement 'SHELXL-97 (Sheldrick, 1997)'
_computing_structure_solution 'SHELXS-97 (Sheldrick, 1990)'
_diffrn_ambient_temperature 293(2)
_diffrn_measured_fraction_theta_full 0.899
_diffrn_measured_fraction_theta_max 0.899
_diffrn_radiation_monochromator graphite
_diffrn_radiation_source 'fine-focus sealed tube'
_diffrn_radiation_type MoK\a
_diffrn_radiation_wavelength 0.71073
_diffrn_reflns_av_R_equivalents 0.1277
_diffrn_reflns_av_sigmaI/netI 0.1225
_diffrn_reflns_limit_h_max 3
_diffrn_reflns_limit_h_min -5
_diffrn_reflns_limit_k_max 27
_diffrn_reflns_limit_k_min -27
_diffrn_reflns_limit_l_max 12
_diffrn_reflns_limit_l_min -16
_diffrn_reflns_number 2269
_diffrn_reflns_theta_full 23.60
_diffrn_reflns_theta_max 23.60
_diffrn_reflns_theta_min 1.66
_exptl_absorpt_coefficient_mu 88.155
_exptl_crystal_density_diffrn 9.338
_exptl_crystal_density_method 'not measured'
_exptl_crystal_F_000 4418
_refine_diff_density_max 3.496
_refine_diff_density_min -3.972
_refine_diff_density_rms 0.771
_refine_ls_extinction_method none
_refine_ls_goodness_of_fit_ref 1.178
_refine_ls_hydrogen_treatment mixed
_refine_ls_matrix_type full
_refine_ls_number_parameters 67
_refine_ls_number_reflns 750
_refine_ls_number_restraints 0
_refine_ls_restrained_S_all 1.178
_refine_ls_R_factor_all 0.1260
_refine_ls_R_factor_gt 0.0781
_refine_ls_shift/su_max 0.001
_refine_ls_shift/su_mean 0.000
_refine_ls_structure_factor_coef Fsqd
_refine_ls_weighting_details 'calc w=1/[\s^2^(Fo^2^)+(0.0488P)^2^+0.0000P] where P=(Fo^2^+2Fc^2^)/3'
_refine_ls_weighting_scheme calc
_refine_ls_wR_factor_gt 0.1398
_refine_ls_wR_factor_ref 0.1528
_reflns_number_gt 514
_reflns_number_total 750
_reflns_threshold_expression >2sigma(I)
_cod_data_source_file JSSC-2013-207-21.cif
_cod_data_source_block r35new
_cod_original_formula_sum 'Au10.20 Ga6.80 Na8'
_cod_database_code 1562508

loop_
_symmetry_equiv_pos_as_xyz
'x, y, z'
'-x, -y, z+1/2'
'-x, y, -z+1/2'
'x, -y, -z'
'x+1/2, y+1/2, z'
'-x+1/2, -y+1/2, z+1/2'
'-x+1/2, y+1/2, -z+1/2'
'x+1/2, -y+1/2, -z'
'-x, -y, -z'
'x, y, -z-1/2'
'x, -y, z-1/2'
'-x, y, z'
'-x+1/2, -y+1/2, -z'
'x+1/2, y+1/2, -z-1/2'
'x+1/2, -y+1/2, z-1/2'
'-x+1/2, y+1/2, z'

loop_
_atom_site_label
_atom_site_type_symbol
_atom_site_fract_x
_atom_site_fract_y
_atom_site_fract_z
_atom_site_U_iso_or_equiv
_atom_site_adp_type
_atom_site_occupancy
_atom_site_symmetry_multiplicity
_atom_site_calc_flag
_atom_site_refinement_flags
_atom_site_disorder_assembly
_atom_site_disorder_group
Au1 Au 0.0000 0.10117(13) 0.7500 0.0206(13) Uani 1 4 d S . .
Au2 Au 0.0000 0.28366(9) 0.6500(2) 0.0154(9) Uani 1 2 d S . .
Au3 Au 0.0000 0.17048(9) 0.5897(2) 0.0141(9) Uani 1 2 d S . .
Au4 Au 0.0000 -0.06547(10) 0.6473(2) 0.0254(11) Uani 1 2 d S . .
Au5 Au 0.2751(14) 0.20227(16) 0.7500 0.025(2) Uani 0.37(3) 2 d SP . .
Ga5 Ga 0.2751(14) 0.20227(16) 0.7500 0.025(2) Uani 0.63(3) 2 d SP . .
Au6 Au 0.2688(14) 0.00828(17) 0.7500 0.027(3) Uani 0.34(3) 2 d SP . .
Ga6 Ga 0.2688(14) 0.00828(17) 0.7500 0.027(3) Uani 0.66(3) 2 d SP . .
Au7 Au -0.5000 -0.03399(16) 0.5662(4) 0.025(2) Uani 0.55(3) 2 d SP . .
Ga7 Ga -0.5000 -0.03399(16) 0.5662(4) 0.025(2) Uani 0.45(3) 2 d SP . .
Au8 Au 0.2423(11) 0.36166(16) 0.5570(3) 0.019(2) Uani 0.176(17) 1 d P . .
Ga8 Ga 0.2423(11) 0.36166(16) 0.5570(3) 0.019(2) Uani 0.824(17) 1 d P . .
Na1 Na 0.0000 0.3944(19) 0.7500 0.043(13) Uiso 1 4 d S . .
Na2 Na 0.0000 0.2629(9) 0.441(2) 0.022(7) Uiso 1 2 d S . .
Na3 Na 0.5000 0.1053(10) 0.634(2) 0.022(7) Uiso 1 2 d S . .
Na4 Na 0.5000 0.3180(12) 0.7500 0.014(9) Uiso 1 4 d S . .
Na5 Na 0.0000 -0.0469(10) 0.443(2) 0.021(7) Uiso 1 2 d S . .

loop_
_atom_site_aniso_label
_atom_site_aniso_U_11
_atom_site_aniso_U_22
_atom_site_aniso_U_33
_atom_site_aniso_U_23
_atom_site_aniso_U_13
_atom_site_aniso_U_12
Au1 0.027(4) 0.0136(17) 0.021(2) 0.000 0.000 0.000
Au2 0.019(2) 0.0135(12) 0.0137(16) 0.0007(11) 0.000 0.000
Au3 0.016(2) 0.0123(11) 0.0139(15) 0.0018(11) 0.000 0.000
Au4 0.042(3) 0.0169(13) 0.0176(17) -0.0007(12) 0.000 0.000
Au5 0.037(5) 0.016(3) 0.021(3) 0.000 0.000 0.000(2)
Ga5 0.037(5) 0.016(3) 0.021(3) 0.000 0.000 0.000(2)
Au6 0.027(5) 0.018(3) 0.035(4) 0.000 0.000 -0.003(2)
Ga6 0.027(5) 0.018(3) 0.035(4) 0.000 0.000 -0.003(2)
Au7 0.017(4) 0.025(3) 0.032(4) 0.0085(18) 0.000 0.000
Ga7 0.017(4) 0.025(3) 0.032(4) 0.0085(18) 0.000 0.000
Au8 0.011(4) 0.024(3) 0.023(3) -0.0008(18) 0.002(3) -0.0032(17)
Ga8 0.011(4) 0.024(3) 0.023(3) -0.0008(18) 0.002(3) -0.0032(17)

loop_
_atom_type_symbol
_atom_type_description
_atom_type_scat_dispersion_real
_atom_type_scat_dispersion_imag
_atom_type_scat_source
Na Na 0.0362 0.0249 'International Tables Vol C Tables 4.2.6.8 and 6.1.1.4'
Ga Ga 0.2307 1.6083 'International Tables Vol C Tables 4.2.6.8 and 6.1.1.4'
Au Au -2.0133 8.8022 'International Tables Vol C Tables 4.2.6.8 and 6.1.1.4'

loop_
_geom_angle_atom_site_label_1
_geom_angle_atom_site_label_2
_geom_angle_atom_site_label_3
_geom_angle
_geom_angle_site_symmetry_1
_geom_angle_site_symmetry_3
Au6 Au1 Ga6 64.2(3) . 3_556
Au6 Au1 Au6 64.2(3) . 3_556
Ga6 Au1 Au6 0.0(3) 3_556 3_556
Au6 Au1 Au5 117.41(19) . .
Ga6 Au1 Au5 178.4(2) 3_556 .
Au6 Au1 Au5 178.4(2) 3_556 .
Au6 Au1 Ga5 178.4(2) . 3_556
Ga6 Au1 Ga5 117.41(19) 3_556 3_556
Au6 Au1 Ga5 117.41(19) 3_556 3_556
Au5 Au1 Ga5 61.0(3) . 3_556
Au6 Au1 Au5 178.4(2) . 3_556
Ga6 Au1 Au5 117.41(19) 3_556 3_556
Au6 Au1 Au5 117.41(19) 3_556 3_556
Au5 Au1 Au5 61.0(3) . 3_556
Ga5 Au1 Au5 0.0(3) 3_556 3_556
Au6 Au1 Au3 119.96(7) . 10_557
Ga6 Au1 Au3 119.96(7) 3_556 10_557
Au6 Au1 Au3 119.96(7) 3_556 10_557
Au5 Au1 Au3 59.49(9) . 10_557
Ga5 Au1 Au3 59.49(9) 3_556 10_557
Au5 Au1 Au3 59.49(9) 3_556 10_557
Au6 Au1 Au3 119.96(7) . .
Ga6 Au1 Au3 119.96(7) 3_556 .
Au6 Au1 Au3 119.96(7) 3_556 .
Au5 Au1 Au3 59.49(9) . .
Ga5 Au1 Au3 59.49(9) 3_556 .
Au5 Au1 Au3 59.49(9) 3_556 .
Au3 Au1 Au3 107.78(16) 10_557 .
Au6 Au1 Na5 68.7(4) . 9_556
Ga6 Au1 Na5 68.7(4) 3_556 9_556
Au6 Au1 Na5 68.7(4) 3_556 9_556
Au5 Au1 Na5 111.7(4) . 9_556
Ga5 Au1 Na5 111.7(4) 3_556 9_556
Au5 Au1 Na5 111.7(4) 3_556 9_556
Au3 Au1 Na5 169.2(5) 10_557 9_556
Au3 Au1 Na5 61.5(5) . 9_556
Au6 Au1 Na5 68.7(4) . 2
Ga6 Au1 Na5 68.7(4) 3_556 2
Au6 Au1 Na5 68.7(4) 3_556 2
Au5 Au1 Na5 111.7(4) . 2
Ga5 Au1 Na5 111.7(4) 3_556 2
Au5 Au1 Na5 111.7(4) 3_556 2
Au3 Au1 Na5 61.5(5) 10_557 2
Au3 Au1 Na5 169.2(5) . 2
Na5 Au1 Na5 129.3(10) 9_556 2
Ga8 Au2 Au8 0.0(3) 12 12
Ga8 Au2 Au8 57.6(2) 12 .
Au8 Au2 Au8 57.6(2) 12 .
Ga8 Au2 Au5 178.03(18) 12 .
Au8 Au2 Au5 178.03(18) 12 .
Au8 Au2 Au5 120.59(18) . .
Ga8 Au2 Ga5 120.59(18) 12 3_556
Au8 Au2 Ga5 120.59(18) 12 3_556
Au8 Au2 Ga5 178.03(18) . 3_556
Au5 Au2 Ga5 61.2(3) . 3_556
Ga8 Au2 Au5 120.59(18) 12 3_556
Au8 Au2 Au5 120.59(18) 12 3_556
Au8 Au2 Au5 178.03(18) . 3_556
Au5 Au2 Au5 61.2(3) . 3_556
Ga5 Au2 Au5 0.0(3) 3_556 3_556
Ga8 Au2 Au2 120.39(11) 12 10_557
Au8 Au2 Au2 120.39(11) 12 10_557
Au8 Au2 Au2 120.39(11) . 10_557
Au5 Au2 Au2 59.55(8) . 10_557
Ga5 Au2 Au2 59.55(8) 3_556 10_557
Au5 Au2 Au2 59.55(8) 3_556 10_557
Ga8 Au2 Au3 122.03(14) 12 .
Au8 Au2 Au3 122.03(14) 12 .
Au8 Au2 Au3 122.03(14) . .
Au5 Au2 Au3 59.28(10) . .
Ga5 Au2 Au3 59.28(10) 3_556 .
Au5 Au2 Au3 59.28(10) 3_556 .
Au2 Au2 Au3 107.52(9) 10_557 .
Ga8 Au2 Na1 66.9(4) 12 .
Au8 Au2 Na1 66.9(4) 12 .
Au8 Au2 Na1 66.9(4) . .
Au5 Au2 Na1 112.0(4) . .
Ga5 Au2 Na1 112.0(4) 3_556 .
Au5 Au2 Na1 112.0(4) 3_556 .
Au2 Au2 Na1 61.8(4) 10_557 .
Au3 Au2 Na1 169.3(4) . .
Ga8 Au2 Na2 67.6(4) 12 .
Au8 Au2 Na2 67.6(4) 12 .
Au8 Au2 Na2 67.6(4) . .
Au5 Au2 Na2 112.7(4) . .
Ga5 Au2 Na2 112.7(4) 3_556 .
Au5 Au2 Na2 112.7(4) 3_556 .
Au2 Au2 Na2 170.5(4) 10_557 .
Au3 Au2 Na2 63.0(4) . .
Na1 Au2 Na2 127.6(6) . .
Ga8 Au3 Au8 0.0(3) 8_456 8_456
Ga8 Au3 Ga8 62.1(2) 8_456 13_556
Au8 Au3 Ga8 62.1(2) 8_456 13_556
Ga8 Au3 Au8 62.1(2) 8_456 13_556
Au8 Au3 Au8 62.1(2) 8_456 13_556
Ga8 Au3 Au8 0.0(2) 13_556 13_556
Ga8 Au3 Au5 178.43(15) 8_456 .
Au8 Au3 Au5 178.43(15) 8_456 .
Ga8 Au3 Au5 118.18(18) 13_556 .
Au8 Au3 Au5 118.18(18) 13_556 .
Ga8 Au3 Ga5 118.18(18) 8_456 3_556
Au8 Au3 Ga5 118.18(18) 8_456 3_556
Ga8 Au3 Ga5 178.43(15) 13_556 3_556
Au8 Au3 Ga5 178.43(15) 13_556 3_556
Au5 Au3 Ga5 61.5(3) . 3_556
Ga8 Au3 Au5 118.18(18) 8_456 3_556
Au8 Au3 Au5 118.18(18) 8_456 3_556
Ga8 Au3 Au5 178.43(15) 13_556 3_556
Au8 Au3 Au5 178.43(15) 13_556 3_556
Au5 Au3 Au5 61.5(3) . 3_556
Ga5 Au3 Au5 0.0(3) 3_556 3_556
Ga8 Au3 Au1 118.30(12) 8_456 .
Au8 Au3 Au1 118.30(12) 8_456 .
Ga8 Au3 Au1 118.30(12) 13_556 .
Au8 Au3 Au1 118.30(12) 13_556 .
Au5 Au3 Au1 60.15(11) . .
Ga5 Au3 Au1 60.15(11) 3_556 .
Au5 Au3 Au1 60.15(11) 3_556 .
Ga8 Au3 Au2 121.68(13) 8_456 .
Au8 Au3 Au2 121.68(13) 8_456 .
Ga8 Au3 Au2 121.68(13) 13_556 .
Au8 Au3 Au2 121.68(13) 13_556 .
Au5 Au3 Au2 59.65(11) . .
Ga5 Au3 Au2 59.65(12) 3_556 .
Au5 Au3 Au2 59.65(12) 3_556 .
Au1 Au3 Au2 108.60(13) . .
Ga8 Au3 Na5 65.3(5) 8_456 9_556
Au8 Au3 Na5 65.3(5) 8_456 9_556
Ga8 Au3 Na5 65.3(5) 13_556 9_556
Au8 Au3 Na5 65.3(5) 13_556 9_556
Au5 Au3 Na5 113.3(5) . 9_556
Ga5 Au3 Na5 113.3(5) 3_556 9_556
Au5 Au3 Na5 113.3(5) 3_556 9_556
Au1 Au3 Na5 62.8(6) . 9_556
Au2 Au3 Na5 171.4(6) . 9_556
Ga8 Au3 Na2 70.1(5) 8_456 .
Au8 Au3 Na2 70.1(5) 8_456 .
Ga8 Au3 Na2 70.1(5) 13_556 .
Au8 Au3 Na2 70.1(5) 13_556 .
Au5 Au3 Na2 111.5(5) . .
Ga5 Au3 Na2 111.5(5) 3_556 .
Au5 Au3 Na2 111.5(5) 3_556 .
Au1 Au3 Na2 169.8(5) . .
Au2 Au3 Na2 61.2(5) . .
Na5 Au3 Na2 127.4(8) 9_556 .
Ga8 Au4 Au8 0.0(2) 5_445 5_445
Ga8 Au4 Ga8 63.4(3) 5_445 16_545
Au8 Au4 Ga8 63.4(3) 5_445 16_545
Ga8 Au4 Au8 63.4(3) 5_445 16_545
Au8 Au4 Au8 63.4(3) 5_445 16_545
Ga8 Au4 Au8 0.0(2) 16_545 16_545
Ga8 Au4 Au6 177.22(17) 5_445 .
Au8 Au4 Au6 177.22(17) 5_445 .
Ga8 Au4 Au6 116.9(2) 16_545 .
Au8 Au4 Au6 116.9(2) 16_545 .
Ga8 Au4 Ga6 116.9(2) 5_445 3_556
Au8 Au4 Ga6 116.9(2) 5_445 3_556
Ga8 Au4 Ga6 177.22(17) 16_545 3_556
Au8 Au4 Ga6 177.22(17) 16_545 3_556
Au6 Au4 Ga6 62.7(3) . 3_556
Ga8 Au4 Au6 116.9(2) 5_445 3_556
Au8 Au4 Au6 116.9(2) 5_445 3_556
Ga8 Au4 Au6 177.22(17) 16_545 3_556
Au8 Au4 Au6 177.22(17) 16_545 3_556
Au6 Au4 Au6 62.7(3) . 3_556
Ga6 Au4 Au6 0.0(3) 3_556 3_556
Ga8 Au4 Au4 120.25(12) 5_445 10_557
Au8 Au4 Au4 120.25(12) 5_445 10_557
Ga8 Au4 Au4 120.25(12) 16_545 10_557
Au8 Au4 Au4 120.25(12) 16_545 10_557
Au6 Au4 Au4 57.06(9) . 10_557
Ga6 Au4 Au4 57.06(9) 3_556 10_557
Au6 Au4 Au4 57.06(9) 3_556 10_557
Ga8 Au4 Na5 66.8(4) 5_445 .
Au8 Au4 Na5 66.8(4) 5_445 .
Ga8 Au4 Na5 66.8(4) 16_545 .
Au8 Au4 Na5 66.8(4) 16_545 .
Au6 Au4 Na5 116.0(4) . .
Ga6 Au4 Na5 116.0(4) 3_556 .
Au6 Au4 Na5 116.0(4) 3_556 .
Au4 Au4 Na5 171.3(5) 10_557 .
Ga8 Au4 Au7 60.95(14) 5_445 .
Au8 Au4 Au7 60.95(14) 5_445 .
Ga8 Au4 Au7 116.26(18) 16_545 .
Au8 Au4 Au7 116.26(18) 16_545 .
Au6 Au4 Au7 120.23(17) . .
Ga6 Au4 Au7 65.48(15) 3_556 .
Au6 Au4 Au7 65.48(15) 3_556 .
Au4 Au4 Au7 113.09(11) 10_557 .
Na5 Au4 Au7 64.75(15) . .
Ga8 Au4 Au7 116.26(18) 5_445 1_655
Au8 Au4 Au7 116.26(18) 5_445 1_655
Ga8 Au4 Au7 60.95(14) 16_545 1_655
Au8 Au4 Au7 60.95(14) 16_545 1_655
Au6 Au4 Au7 65.48(15) . 1_655
Ga6 Au4 Au7 120.23(17) 3_556 1_655
Au6 Au4 Au7 120.23(17) 3_556 1_655
Au4 Au4 Au7 113.09(11) 10_557 1_655
Na5 Au4 Au7 64.75(15) . 1_655
Au7 Au4 Au7 124.09(19) . 1_655
Ga5 Au5 Au5 0.00(19) 3_656 3_656
Ga5 Au5 Au3 120.74(13) 3_656 .
Au5 Au5 Au3 120.74(13) 3_656 .
Ga5 Au5 Au3 120.74(13) 3_656 10_557
Au5 Au5 Au3 120.74(13) 3_656 10_557
Au3 Au5 Au3 109.2(2) . 10_557
Ga5 Au5 Au2 120.62(14) 3_656 10_557
Au5 Au5 Au2 120.62(14) 3_656 10_557
Au3 Au5 Au2 110.0(2) . 10_557
Au3 Au5 Au2 61.07(11) 10_557 10_557
Ga5 Au5 Au2 120.62(14) 3_656 .
Au5 Au5 Au2 120.62(14) 3_656 .
Au3 Au5 Au2 61.07(11) . .
Au3 Au5 Au2 110.0(2) 10_557 .
Au2 Au5 Au2 60.89(16) 10_557 .
Ga5 Au5 Au1 120.52(14) 3_656 .
Au5 Au5 Au1 120.52(14) 3_656 .
Au3 Au5 Au1 60.36(11) . .
Au3 Au5 Au1 60.36(11) 10_557 .
Au2 Au5 Au1 109.9(2) 10_557 .
Au2 Au5 Au1 109.9(2) . .
Ga5 Au5 Ga5 180.0(3) 3_656 3_556
Au5 Au5 Ga5 180.0(3) 3_656 3_556
Au3 Au5 Ga5 59.26(14) . 3_556
Au3 Au5 Ga5 59.26(14) 10_557 3_556
Au2 Au5 Ga5 59.38(14) 10_557 3_556
Au2 Au5 Ga5 59.38(14) . 3_556
Au1 Au5 Ga5 59.48(14) . 3_556
Ga5 Au5 Au5 180.0(3) 3_656 3_556
Au5 Au5 Au5 180.0(3) 3_656 3_556
Au3 Au5 Au5 59.26(14) . 3_556
Au3 Au5 Au5 59.26(14) 10_557 3_556
Au2 Au5 Au5 59.38(14) 10_557 3_556
Au2 Au5 Au5 59.38(14) . 3_556
Au1 Au5 Au5 59.48(14) . 3_556
Ga5 Au5 Au5 0.00(16) 3_556 3_556
Ga5 Au5 Na4 67.2(3) 3_656 .
Au5 Au5 Na4 67.2(3) 3_656 .
Au3 Au5 Na4 116.72(13) . .
Au3 Au5 Na4 116.72(13) 10_557 .
Au2 Au5 Na4 63.7(2) 10_557 .
Au2 Au5 Na4 63.7(2) . .
Au1 Au5 Na4 172.3(3) . .
Ga5 Au5 Na4 112.8(3) 3_556 .
Au5 Au5 Na4 112.8(3) 3_556 .
Ga5 Au5 Na2 67.6(3) 3_656 6
Au5 Au5 Na2 67.6(3) 3_656 6
Au3 Au5 Na2 171.6(4) . 6
Au3 Au5 Na2 63.2(3) 10_557 6
Au2 Au5 Na2 63.7(3) 10_557 6
Au2 Au5 Na2 116.9(4) . 6
Au1 Au5 Na2 115.3(4) . 6
Ga5 Au5 Na2 112.4(3) 3_556 6
Au5 Au5 Na2 112.4(3) 3_556 6
Na4 Au5 Na2 66.5(5) . 6
Ga5 Au5 Na2 67.6(3) 3_656 13_556
Au5 Au5 Na2 67.6(3) 3_656 13_556
Au3 Au5 Na2 63.2(3) . 13_556
Au3 Au5 Na2 171.6(4) 10_557 13_556
Au2 Au5 Na2 116.9(4) 10_557 13_556
Au2 Au5 Na2 63.7(3) . 13_556
Au1 Au5 Na2 115.3(4) . 13_556
Ga5 Au5 Na2 112.4(3) 3_556 13_556
Au5 Au5 Na2 112.4(3) 3_556 13_556
Na4 Au5 Na2 66.5(5) . 13_556
Na2 Au5 Na2 124.2(8) 6 13_556
Ga6 Au6 Au6 0.0(2) 3_656 3_656
Ga6 Au6 Au1 122.08(15) 3_656 .
Au6 Au6 Au1 122.08(15) 3_656 .
Ga6 Au6 Au4 121.33(15) 3_656 .
Au6 Au6 Au4 121.33(15) 3_656 .
Au1 Au6 Au4 106.4(2) . .
Ga6 Au6 Au4 121.33(15) 3_656 10_557
Au6 Au6 Au4 121.33(15) 3_656 10_557
Au1 Au6 Au4 106.4(2) . 10_557
Au4 Au6 Au4 65.88(18) . 10_557
Ga6 Au6 Ga6 180.0(4) 3_656 3_556
Au6 Au6 Ga6 180.0(4) 3_656 3_556
Au1 Au6 Ga6 57.92(15) . 3_556
Au4 Au6 Ga6 58.67(15) . 3_556
Au4 Au6 Ga6 58.67(15) 10_557 3_556
Ga6 Au6 Au6 180.0(4) 3_656 3_556
Au6 Au6 Au6 180.0(4) 3_656 3_556
Au1 Au6 Au6 57.92(15) . 3_556
Au4 Au6 Au6 58.67(15) . 3_556
Au4 Au6 Au6 58.67(15) 10_557 3_556
Ga6 Au6 Au6 0.00(17) 3_556 3_556
Ga6 Au6 Na1 66.3(4) 3_656 5_545
Au6 Au6 Na1 66.3(4) 3_656 5_545
Au1 Au6 Na1 171.7(5) . 5_545
Au4 Au6 Na1 66.8(3) . 5_545
Au4 Au6 Na1 66.8(3) 10_557 5_545
Ga6 Au6 Na1 113.7(4) 3_556 5_545
Au6 Au6 Na1 113.7(4) 3_556 5_545
Ga6 Au6 Ga7 66.80(13) 3_656 10_657
Au6 Au6 Ga7 66.80(13) 3_656 10_657
Au1 Au6 Ga7 119.40(10) . 10_657
Au4 Au6 Ga7 116.86(16) . 10_657
Au4 Au6 Ga7 61.30(8) 10_557 10_657
Ga6 Au6 Ga7 113.20(13) 3_556 10_657
Au6 Au6 Ga7 113.20(13) 3_556 10_657
Na1 Au6 Ga7 62.43(15) 5_545 10_657
Ga6 Au6 Au7 66.80(13) 3_656 10_657
Au6 Au6 Au7 66.80(13) 3_656 10_657
Au1 Au6 Au7 119.40(10) . 10_657
Au4 Au6 Au7 116.86(16) . 10_657
Au4 Au6 Au7 61.30(8) 10_557 10_657
Ga6 Au6 Au7 113.20(13) 3_556 10_657
Au6 Au6 Au7 113.20(13) 3_556 10_657
Na1 Au6 Au7 62.43(15) 5_545 10_657
Ga7 Au6 Au7 0.00(18) 10_657 10_657
Ga6 Au6 Au7 66.80(13) 3_656 1_655
Au6 Au6 Au7 66.80(13) 3_656 1_655
Au1 Au6 Au7 119.40(10) . 1_655
Au4 Au6 Au7 61.30(8) . 1_655
Au4 Au6 Au7 116.86(16) 10_557 1_655
Ga6 Au6 Au7 113.20(13) 3_556 1_655
Au6 Au6 Au7 113.20(13) 3_556 1_655
Na1 Au6 Au7 62.43(15) 5_545 1_655
Ga7 Au6 Au7 117.9(2) 10_657 1_655
Au7 Au6 Au7 117.9(2) 10_657 1_655
Ga6 Au6 Ga7 66.80(13) 3_656 1_655
Au6 Au6 Ga7 66.80(13) 3_656 1_655
Au1 Au6 Ga7 119.40(10) . 1_655
Au4 Au6 Ga7 61.30(8) . 1_655
Au4 Au6 Ga7 116.86(16) 10_557 1_655
Ga6 Au6 Ga7 113.20(13) 3_556 1_655
Au6 Au6 Ga7 113.20(13) 3_556 1_655
Na1 Au6 Ga7 62.43(15) 5_545 1_655
Ga7 Au6 Ga7 117.9(2) 10_657 1_655
Au7 Au6 Ga7 117.9(2) 10_657 1_655
Au7 Au6 Ga7 0.00(18) 1_655 1_655
Ga7 Au7 Au7 0.00(19) 9_456 9_456
Ga7 Au7 Ga8 123.3(3) 9_456 16_445
Au7 Au7 Ga8 123.3(3) 9_456 16_445
Ga7 Au7 Au8 123.3(3) 9_456 16_445
Au7 Au7 Au8 123.3(3) 9_456 16_445
Ga8 Au7 Au8 0.0(2) 16_445 16_445
Ga7 Au7 Ga8 123.3(3) 9_456 5_445
Au7 Au7 Ga8 123.3(3) 9_456 5_445
Ga8 Au7 Ga8 53.3(2) 16_445 5_445
Au8 Au7 Ga8 53.3(2) 16_445 5_445
Ga7 Au7 Au8 123.3(3) 9_456 5_445
Au7 Au7 Au8 123.3(3) 9_456 5_445
Ga8 Au7 Au8 53.3(2) 16_445 5_445
Au8 Au7 Au8 53.3(2) 16_445 5_445
Ga8 Au7 Au8 0.00(19) 5_445 5_445
Ga7 Au7 Au4 117.68(9) 9_456 .
Au7 Au7 Au4 117.68(9) 9_456 .
Ga8 Au7 Au4 100.70(16) 16_445 .
Au8 Au7 Au4 100.70(16) 16_445 .
Ga8 Au7 Au4 52.60(12) 5_445 .
Au8 Au7 Au4 52.60(12) 5_445 .
Ga7 Au7 Au4 117.68(9) 9_456 1_455
Au7 Au7 Au4 117.68(9) 9_456 1_455
Ga8 Au7 Au4 52.60(12) 16_445 1_455
Au8 Au7 Au4 52.60(12) 16_445 1_455
Ga8 Au7 Au4 100.70(16) 5_445 1_455
Au8 Au7 Au4 100.70(16) 5_445 1_455
Au4 Au7 Au4 124.09(19) . 1_455
Ga7 Au7 Au6 115.5(2) 9_456 3_556
Au7 Au7 Au6 115.5(2) 9_456 3_556
Ga8 Au7 Au6 120.9(2) 16_445 3_556
Au8 Au7 Au6 120.9(2) 16_445 3_556
Ga8 Au7 Au6 99.20(17) 5_445 3_556
Au8 Au7 Au6 99.20(17) 5_445 3_556
Au4 Au7 Au6 53.22(14) . 3_556
Au4 Au7 Au6 95.6(2) 1_455 3_556
Ga7 Au7 Ga6 115.5(2) 9_456 3_556
Au7 Au7 Ga6 115.5(2) 9_456 3_556
Ga8 Au7 Ga6 120.9(2) 16_445 3_556
Au8 Au7 Ga6 120.9(2) 16_445 3_556
Ga8 Au7 Ga6 99.20(17) 5_445 3_556
Au8 Au7 Ga6 99.20(17) 5_445 3_556
Au4 Au7 Ga6 53.22(14) . 3_556
Au4 Au7 Ga6 95.6(2) 1_455 3_556
Au6 Au7 Ga6 0.000(1) 3_556 3_556
Ga7 Au7 Ga6 115.5(2) 9_456 1_455
Au7 Au7 Ga6 115.5(2) 9_456 1_455
Ga8 Au7 Ga6 99.20(17) 16_445 1_455
Au8 Au7 Ga6 99.20(17) 16_445 1_455
Ga8 Au7 Ga6 120.9(2) 5_445 1_455
Au8 Au7 Ga6 120.9(2) 5_445 1_455
Au4 Au7 Ga6 95.6(2) . 1_455
Au4 Au7 Ga6 53.22(14) 1_455 1_455
Au6 Au7 Ga6 46.4(3) 3_556 1_455
Ga6 Au7 Ga6 46.4(3) 3_556 1_455
Ga7 Au7 Au6 115.5(2) 9_456 1_455
Au7 Au7 Au6 115.5(2) 9_456 1_455
Ga8 Au7 Au6 99.20(17) 16_445 1_455
Au8 Au7 Au6 99.20(17) 16_445 1_455
Ga8 Au7 Au6 120.9(2) 5_445 1_455
Au8 Au7 Au6 120.9(2) 5_445 1_455
Au4 Au7 Au6 95.6(2) . 1_455
Au4 Au7 Au6 53.22(14) 1_455 1_455
Au6 Au7 Au6 46.4(3) 3_556 1_455
Ga6 Au7 Au6 46.4(3) 3_556 1_455
Ga6 Au7 Au6 0.0(3) 1_455 1_455
Ga8 Au8 Au8 0.0(3) 12 12
Ga8 Au8 Au4 121.69(12) 12 5
Au8 Au8 Au4 121.69(12) 12 5
Ga8 Au8 Au3 121.05(12) 12 13_556
Au8 Au8 Au3 121.05(12) 12 13_556
Au4 Au8 Au3 109.7(2) 5 13_556
Ga8 Au8 Au2 61.21(12) 12 .
Au8 Au8 Au2 61.21(12) 12 .
Au4 Au8 Au2 119.27(19) 5 .
Au3 Au8 Au2 116.25(16) 13_556 .
Ga8 Au8 Ga8 180.0(5) 12 12_655
Au8 Au8 Ga8 180.0(5) 12 12_655
Au4 Au8 Ga8 58.31(13) 5 12_655
Au3 Au8 Ga8 58.95(13) 13_556 12_655
Au2 Au8 Ga8 118.79(12) . 12_655
Ga8 Au8 Au8 180.0(5) 12 12_655
Au8 Au8 Au8 180.0(5) 12 12_655
Au4 Au8 Au8 58.31(13) 5 12_655
Au3 Au8 Au8 58.95(13) 13_556 12_655
Au2 Au8 Au8 118.79(12) . 12_655
Ga8 Au8 Au8 0.0(2) 12_655 12_655
Ga8 Au8 Au7 63.33(12) 12 5
Au8 Au8 Au7 63.33(12) 12 5
Au4 Au8 Au7 66.45(12) 5 5
Au3 Au8 Au7 122.28(19) 13_556 5
Au2 Au8 Au7 113.5(2) . 5
Ga8 Au8 Au7 116.67(12) 12_655 5
Au8 Au8 Au7 116.67(12) 12_655 5
Ga8 Au8 Ga7 63.33(12) 12 5
Au8 Au8 Ga7 63.33(12) 12 5
Au4 Au8 Ga7 66.45(12) 5 5
Au3 Au8 Ga7 122.28(19) 13_556 5
Au2 Au8 Ga7 113.5(2) . 5
Ga8 Au8 Ga7 116.67(12) 12_655 5
Au8 Au8 Ga7 116.67(12) 12_655 5
Au7 Au8 Ga7 0.0(2) 5 5
Ga8 Au8 Na5 116.2(2) 12 5
Au8 Au8 Na5 116.2(2) 12 5
Au4 Au8 Na5 62.8(5) 5 5
Au3 Au8 Na5 63.8(5) 13_556 5
Au2 Au8 Na5 177.2(4) . 5
Ga8 Au8 Na5 63.8(3) 12_655 5
Au8 Au8 Na5 63.8(3) 12_655 5
Au7 Au8 Na5 65.1(4) 5 5
Ga7 Au8 Na5 65.1(4) 5 5
Ga8 Au8 Na3 66.1(3) 12 13_556
Au8 Au8 Na3 66.1(3) 12 13_556
Au4 Au8 Na3 118.7(4) 5 13_556
Au3 Au8 Na3 65.2(4) 13_556 13_556
Au2 Au8 Na3 115.6(4) . 13_556
Ga8 Au8 Na3 113.9(3) 12_655 13_556
Au8 Au8 Na3 113.9(3) 12_655 13_556
Au7 Au8 Na3 68.3(5) 5 13_556
Ga7 Au8 Na3 68.3(5) 5 13_556
Na5 Au8 Na3 61.7(5) 5 13_556
Ga8 Au8 Na1 66.20(14) 12 .
Au8 Au8 Na1 66.20(14) 12 .
Au4 Au8 Na1 66.2(5) 5 .
Au3 Au8 Na1 171.8(4) 13_556 .
Au2 Au8 Na1 62.7(8) . .
Ga8 Au8 Na1 113.80(14) 12_655 .
Au8 Au8 Na1 113.80(14) 12_655 .
Au7 Au8 Na1 63.5(7) 5 .
Ga7 Au8 Na1 63.5(7) 5 .
Na5 Au8 Na1 117.7(9) 5 .
Na3 Au8 Na1 123.0(6) 13_556 .
Ga6 Na1 Au6 0.00(6) 7_556 7_556
Ga6 Na1 Ga6 47.5(8) 7_556 5_455
Au6 Na1 Ga6 47.5(8) 7_556 5_455
Ga6 Na1 Au6 47.5(8) 7_556 5_455
Au6 Na1 Au6 47.5(8) 7_556 5_455
Ga6 Na1 Au6 0.0(3) 5_455 5_455
Ga6 Na1 Au2 143.80(12) 7_556 .
Au6 Na1 Au2 143.80(12) 7_556 .
Ga6 Na1 Au2 143.80(12) 5_455 .
Au6 Na1 Au2 143.80(12) 5_455 .
Ga6 Na1 Au2 143.80(12) 7_556 10_557
Au6 Na1 Au2 143.80(12) 7_556 10_557
Ga6 Na1 Au2 143.80(12) 5_455 10_557
Au6 Na1 Au2 143.80(12) 5_455 10_557
Au2 Na1 Au2 56.3(8) . 10_557
Ga6 Na1 Ga8 93.9(6) 7_556 10_557
Au6 Na1 Ga8 93.9(6) 7_556 10_557
Ga6 Na1 Ga8 113.1(8) 5_455 10_557
Au6 Na1 Ga8 113.1(8) 5_455 10_557
Au2 Na1 Ga8 101.2(12) . 10_557
Au2 Na1 Ga8 50.4(4) 10_557 10_557
Ga6 Na1 Au8 93.9(6) 7_556 10_557
Au6 Na1 Au8 93.9(6) 7_556 10_557
Ga6 Na1 Au8 113.1(8) 5_455 10_557
Au6 Na1 Au8 113.1(8) 5_455 10_557
Au2 Na1 Au8 101.2(12) . 10_557
Au2 Na1 Au8 50.4(4) 10_557 10_557
Ga8 Na1 Au8 0.00(15) 10_557 10_557
Ga6 Na1 Ga8 113.1(8) 7_556 12
Au6 Na1 Ga8 113.1(8) 7_556 12
Ga6 Na1 Ga8 93.9(6) 5_455 12
Au6 Na1 Ga8 93.9(6) 5_455 12
Au2 Na1 Ga8 50.4(4) . 12
Au2 Na1 Ga8 101.2(12) 10_557 12
Ga8 Na1 Ga8 150.9(16) 10_557 12
Au8 Na1 Ga8 150.9(16) 10_557 12
Ga6 Na1 Au8 113.1(8) 7_556 12
Au6 Na1 Au8 113.1(8) 7_556 12
Ga6 Na1 Au8 93.9(6) 5_455 12
Au6 Na1 Au8 93.9(6) 5_455 12
Au2 Na1 Au8 50.4(4) . 12
Au2 Na1 Au8 101.2(12) 10_557 12
Ga8 Na1 Au8 150.9(16) 10_557 12
Au8 Na1 Au8 150.9(16) 10_557 12
Ga8 Na1 Au8 0.0(2) 12 12
Ga6 Na1 Au8 93.9(6) 7_556 .
Au6 Na1 Au8 93.9(6) 7_556 .
Ga6 Na1 Au8 113.1(8) 5_455 .
Au6 Na1 Au8 113.1(8) 5_455 .
Au2 Na1 Au8 50.4(4) . .
Au2 Na1 Au8 101.2(12) 10_557 .
Ga8 Na1 Au8 123.2(8) 10_557 .
Au8 Na1 Au8 123.2(8) 10_557 .
Ga8 Na1 Au8 47.6(3) 12 .
Au8 Na1 Au8 47.6(3) 12 .
Au2 Na2 Ga5 145.8(7) . 15_455
Au2 Na2 Au5 145.8(7) . 15_455
Ga5 Na2 Au5 0.0(3) 15_455 15_455
Au2 Na2 Ga5 145.8(7) . 13_556
Ga5 Na2 Ga5 44.8(5) 15_455 13_556
Au5 Na2 Ga5 44.8(5) 15_455 13_556
Au2 Na2 Au5 145.8(7) . 13_556
Ga5 Na2 Au5 44.8(5) 15_455 13_556
Au5 Na2 Au5 44.8(5) 15_455 13_556
Ga5 Na2 Au5 0.00(14) 13_556 13_556
Au2 Na2 Au3 55.8(6) . .
Ga5 Na2 Au3 143.8(7) 15_455 .
Au5 Na2 Au3 143.8(7) 15_455 .
Ga5 Na2 Au3 143.8(7) 13_556 .
Au5 Na2 Au3 143.8(7) 13_556 .
Au2 Na2 Au3 93.0(6) . 13_556
Ga5 Na2 Au3 93.3(7) 15_455 13_556
Au5 Na2 Au3 93.3(7) 15_455 13_556
Ga5 Na2 Au3 54.1(4) 13_556 13_556
Au5 Na2 Au3 54.1(4) 13_556 13_556
Au3 Na2 Au3 118.1(6) . 13_556
Au2 Na2 Au3 93.0(6) . 13_456
Ga5 Na2 Au3 54.1(4) 15_455 13_456
Au5 Na2 Au3 54.1(4) 15_455 13_456
Ga5 Na2 Au3 93.3(7) 13_556 13_456
Au5 Na2 Au3 93.3(7) 13_556 13_456
Au3 Na2 Au3 118.1(6) . 13_456
Au3 Na2 Au3 115.0(7) 13_556 13_456
Au2 Na2 Au2 117.9(6) . 13_456
Ga5 Na2 Au2 54.1(4) 15_455 13_456
Au5 Na2 Au2 54.1(4) 15_455 13_456
Ga5 Na2 Au2 92.9(8) 13_556 13_456
Au5 Na2 Au2 92.9(8) 13_556 13_456
Au3 Na2 Au2 91.5(5) . 13_456
Au3 Na2 Au2 146.5(11) 13_556 13_456
Au3 Na2 Au2 54.79(19) 13_456 13_456
Au2 Na2 Au2 117.9(6) . 13_556
Ga5 Na2 Au2 92.9(8) 15_455 13_556
Au5 Na2 Au2 92.9(8) 15_455 13_556
Ga5 Na2 Au2 54.1(4) 13_556 13_556
Au5 Na2 Au2 54.1(4) 13_556 13_556
Au3 Na2 Au2 91.5(5) . 13_556
Au3 Na2 Au2 54.79(19) 13_556 13_556
Au3 Na2 Au2 146.5(11) 13_456 13_556
Au2 Na2 Au2 113.4(9) 13_456 13_556
Au2 Na2 Au8 50.1(5) . .
Ga5 Na2 Au8 114.3(8) 15_455 .
Au5 Na2 Au8 114.3(8) 15_455 .
Ga5 Na2 Au8 96.2(5) 13_556 .
Au5 Na2 Au8 96.2(5) 13_556 .
Au3 Na2 Au8 100.4(9) . .
Au3 Na2 Au8 49.2(3) 13_556 .
Au3 Na2 Au8 91.2(6) 13_456 .
Au2 Na2 Au8 145.3(6) 13_456 .
Au2 Na2 Au8 98.9(2) 13_556 .
Au1 Na3 Au1 115.3(10) 1_655 .
Au1 Na3 Ga5 54.5(4) 1_655 3_656
Au1 Na3 Ga5 93.4(8) . 3_656
Au1 Na3 Au5 54.5(4) 1_655 3_656
Au1 Na3 Au5 93.4(8) . 3_656
Ga5 Na3 Au5 0.00(9) 3_656 3_656
Au1 Na3 Au5 93.4(8) 1_655 .
Au1 Na3 Au5 54.5(4) . .
Ga5 Na3 Au5 44.6(4) 3_656 .
Au5 Na3 Au5 44.6(4) 3_656 .
Au1 Na3 Au6 91.2(7) 1_655 .
Au1 Na3 Au6 50.5(4) . .
Ga5 Na3 Au6 115.7(10) 3_656 .
Au5 Na3 Au6 115.7(10) 3_656 .
Au5 Na3 Au6 97.9(7) . .
Au1 Na3 Ga6 50.5(4) 1_655 3_656
Au1 Na3 Ga6 91.2(7) . 3_656
Ga5 Na3 Ga6 97.9(7) 3_656 3_656
Au5 Na3 Ga6 97.9(7) 3_656 3_656
Au5 Na3 Ga6 115.7(10) . 3_656
Au6 Na3 Ga6 45.7(5) . 3_656
Au1 Na3 Au6 50.5(4) 1_655 3_656
Au1 Na3 Au6 91.2(7) . 3_656
Ga5 Na3 Au6 97.9(7) 3_656 3_656
Au5 Na3 Au6 97.9(7) 3_656 3_656
Au5 Na3 Au6 115.7(10) . 3_656
Au6 Na3 Au6 45.7(5) . 3_656
Ga6 Na3 Au6 0.00(10) 3_656 3_656
Au1 Na3 Au3 54.39(16) 1_655 1_655
Au1 Na3 Au3 146.5(9) . 1_655
Ga5 Na3 Au3 53.8(3) 3_656 1_655
Au5 Na3 Au3 53.8(3) 3_656 1_655
Au5 Na3 Au3 92.7(6) . 1_655
Au6 Na3 Au3 144.6(7) . 1_655
Ga6 Na3 Au3 99.4(3) 3_656 1_655
Au6 Na3 Au3 99.4(3) 3_656 1_655
Au1 Na3 Au3 146.5(9) 1_655 .
Au1 Na3 Au3 54.39(16) . .
Ga5 Na3 Au3 92.7(6) 3_656 .
Au5 Na3 Au3 92.7(6) 3_656 .
Au5 Na3 Au3 53.8(3) . .
Au6 Na3 Au3 99.4(3) . .
Ga6 Na3 Au3 144.6(7) 3_656 .
Au6 Na3 Au3 144.6(7) 3_656 .
Au3 Na3 Au3 114.0(8) 1_655 .
Au5 Na4 Ga5 45.6(5) . 3_656
Au5 Na4 Au5 45.6(5) . 3_656
Ga5 Na4 Au5 0.00(6) 3_656 3_656
Au5 Na4 Au2 54.9(4) . .
Ga5 Na4 Au2 94.6(7) 3_656 .
Au5 Na4 Au2 94.6(7) 3_656 .
Au5 Na4 Au2 94.6(7) . 10_657
Ga5 Na4 Au2 54.9(4) 3_656 10_657
Au5 Na4 Au2 54.9(4) 3_656 10_657
Au2 Na4 Au2 148.9(11) . 10_657
Au5 Na4 Au2 54.9(4) . 10_557
Ga5 Na4 Au2 94.6(7) 3_656 10_557
Au5 Na4 Au2 94.6(7) 3_656 10_557
Au2 Na4 Au2 55.12(19) . 10_557
Au2 Na4 Au2 115.3(5) 10_657 10_557
Au5 Na4 Au2 94.6(7) . 1_655
Ga5 Na4 Au2 54.9(4) 3_656 1_655
Au5 Na4 Au2 54.9(4) 3_656 1_655
Au2 Na4 Au2 115.3(5) . 1_655
Au2 Na4 Au2 55.12(19) 10_657 1_655
Au2 Na4 Au2 148.9(11) 10_557 1_655
Au5 Na4 Au4 144.78(10) . 14_557
Ga5 Na4 Au4 144.78(10) 3_656 14_557
Au5 Na4 Au4 144.78(10) 3_656 14_557
Au2 Na4 Au4 116.9(6) . 14_557
Au2 Na4 Au4 91.3(4) 10_657 14_557
Au2 Na4 Au4 91.3(4) 10_557 14_557
Au2 Na4 Au4 116.9(6) 1_655 14_557
Au5 Na4 Au4 144.78(10) . 5
Ga5 Na4 Au4 144.78(11) 3_656 5
Au5 Na4 Au4 144.78(11) 3_656 5
Au2 Na4 Au4 91.3(4) . 5
Au2 Na4 Au4 116.9(6) 10_657 5
Au2 Na4 Au4 116.9(6) 10_557 5
Au2 Na4 Au4 91.3(4) 1_655 5
Au4 Na4 Au4 55.2(5) 14_557 5
Au5 Na4 Na1 148.0(9) . 1_655
Ga5 Na4 Na1 102.4(7) 3_656 1_655
Au5 Na4 Na1 102.4(7) 3_656 1_655
Au2 Na4 Na1 147.7(6) . 1_655
Au2 Na4 Na1 57.6(6) 10_657 1_655
Au2 Na4 Na1 147.7(6) 10_557 1_655
Au2 Na4 Na1 57.6(6) 1_655 1_655
Au4 Na4 Na1 59.3(7) 14_557 1_655
Au4 Na4 Na1 59.3(7) 5 1_655
Au5 Na4 Na1 102.4(7) . .
Ga5 Na4 Na1 148.0(9) 3_656 .
Au5 Na4 Na1 148.0(9) 3_656 .
Au2 Na4 Na1 57.6(6) . .
Au2 Na4 Na1 147.7(6) 10_657 .
Au2 Na4 Na1 57.6(6) 10_557 .
Au2 Na4 Na1 147.7(6) 1_655 .
Au4 Na4 Na1 59.3(7) 14_557 .
Au4 Na4 Na1 59.3(7) 5 .
Na1 Na4 Na1 109.6(15) 1_655 .
Na5 Na5 Au4 63.0(12) 9_556 .
Na5 Na5 Au4 61.2(9) 9_556 9_556
Au4 Na5 Au4 124.2(9) . 9_556
Na5 Na5 Au3 153.2(18) 9_556 9_556
Au4 Na5 Au3 90.2(7) . 9_556
Au4 Na5 Au3 145.6(12) 9_556 9_556
Na5 Na5 Ga8 105.9(14) 9_556 5_445
Au4 Na5 Ga8 50.5(5) . 5_445
Au4 Na5 Ga8 151.8(4) 9_556 5_445
Au3 Na5 Ga8 50.9(4) 9_556 5_445
Na5 Na5 Au8 105.9(14) 9_556 5_445
Au4 Na5 Au8 50.5(5) . 5_445
Au4 Na5 Au8 151.8(4) 9_556 5_445
Au3 Na5 Au8 50.9(4) 9_556 5_445
Ga8 Na5 Au8 0.0(2) 5_445 5_445
Na5 Na5 Ga8 105.9(14) 9_556 16_545
Au4 Na5 Ga8 50.5(5) . 16_545
Au4 Na5 Ga8 151.8(4) 9_556 16_545
Au3 Na5 Ga8 50.9(4) 9_556 16_545
Ga8 Na5 Ga8 52.3(5) 5_445 16_545
Au8 Na5 Ga8 52.3(5) 5_445 16_545
Na5 Na5 Au8 105.9(14) 9_556 16_545
Au4 Na5 Au8 50.5(5) . 16_545
Au4 Na5 Au8 151.8(4) 9_556 16_545
Au3 Na5 Au8 50.9(4) 9_556 16_545
Ga8 Na5 Au8 52.3(5) 5_445 16_545
Au8 Na5 Au8 52.3(5) 5_445 16_545
Ga8 Na5 Au8 0.00(10) 16_545 16_545
Na5 Na5 Au1 151.1(17) 9_556 9_556
Au4 Na5 Au1 145.9(9) . 9_556
Au4 Na5 Au1 89.9(8) 9_556 9_556
Au3 Na5 Au1 55.7(5) 9_556 9_556
Ga8 Na5 Au1 100.0(7) 5_445 9_556
Au8 Na5 Au1 100.0(7) 5_445 9_556
Ga8 Na5 Au1 100.0(7) 16_545 9_556
Au8 Na5 Au1 100.0(7) 16_545 9_556
Na5 Na5 Ga7 66.1(7) 9_556 1_655
Au4 Na5 Ga7 57.7(5) . 1_655
Au4 Na5 Ga7 98.6(5) 9_556 1_655
Au3 Na5 Ga7 100.6(6) 9_556 1_655
Ga8 Na5 Ga7 97.9(8) 5_445 1_655
Au8 Na5 Ga7 97.9(8) 5_445 1_655
Ga8 Na5 Ga7 53.9(4) 16_545 1_655
Au8 Na5 Ga7 53.9(4) 16_545 1_655
Au1 Na5 Ga7 123.0(5) 9_556 1_655
Na5 Na5 Au7 66.1(7) 9_556 1_655
Au4 Na5 Au7 57.7(5) . 1_655
Au4 Na5 Au7 98.6(5) 9_556 1_655
Au3 Na5 Au7 100.6(6) 9_556 1_655
Ga8 Na5 Au7 97.9(8) 5_445 1_655
Au8 Na5 Au7 97.9(8) 5_445 1_655
Ga8 Na5 Au7 53.9(4) 16_545 1_655
Au8 Na5 Au7 53.9(4) 16_545 1_655
Au1 Na5 Au7 123.0(5) 9_556 1_655
Ga7 Na5 Au7 0.00(16) 1_655 1_655
Na5 Na5 Au7 66.1(7) 9_556 .
Au4 Na5 Au7 57.7(5) . .
Au4 Na5 Au7 98.6(5) 9_556 .
Au3 Na5 Au7 100.6(6) 9_556 .
Ga8 Na5 Au7 53.9(4) 5_445 .
Au8 Na5 Au7 53.9(4) 5_445 .
Ga8 Na5 Au7 97.9(8) 16_545 .
Au8 Na5 Au7 97.9(8) 16_545 .
Au1 Na5 Au7 123.0(5) 9_556 .
Ga7 Na5 Au7 111.2(10) 1_655 .
Au7 Na5 Au7 111.2(10) 1_655 .

loop_
_geom_bond_atom_site_label_1
_geom_bond_atom_site_label_2
_geom_bond_distance
_geom_bond_site_symmetry_2
Au1 Au6 2.690(6) .
Au1 Ga6 2.690(6) 3_556
Au1 Au6 2.690(6) 3_556
Au1 Au5 2.880(6) .
Au1 Ga5 2.880(6) 3_556
Au1 Au5 2.880(6) 3_556
Au1 Au3 2.886(3) 10_557
Au1 Au3 2.886(3) .
Au1 Na5 3.11(3) 9_556
Au1 Na5 3.11(3) 2
Au2 Ga8 2.674(5) 12
Au2 Au8 2.674(5) 12
Au2 Au8 2.674(5) .
Au2 Au5 2.871(5) .
Au2 Ga5 2.871(5) 3_556
Au2 Au5 2.871(5) 3_556
Au2 Au2 2.910(6) 10_557
Au2 Au3 2.912(3) .
Au2 Na1 3.08(4) .
Au2 Na2 3.09(3) .
Au3 Ga8 2.655(6) 8_456
Au3 Au8 2.655(6) 8_456
Au3 Ga8 2.655(6) 13_556
Au3 Au8 2.655(6) 13_556
Au3 Au5 2.861(5) .
Au3 Ga5 2.861(5) 3_556
Au3 Au5 2.861(5) 3_556
Au3 Na5 3.07(2) 9_556
Au3 Na2 3.14(3) .
Au4 Ga8 2.607(5) 5_445
Au4 Au8 2.607(5) 5_445
Au4 Ga8 2.607(5) 16_545
Au4 Au8 2.607(5) 16_545
Au4 Au6 2.747(5) .
Au4 Ga6 2.747(5) 3_556
Au4 Au6 2.747(5) 3_556
Au4 Au4 2.988(7) 10_557
Au4 Na5 3.01(3) .
Au4 Au7 3.009(3) .
Au4 Au7 3.009(3) 1_655
Au5 Ga5 2.390(15) 3_656
Au5 Au5 2.390(15) 3_656
Au5 Au3 2.861(5) 10_557
Au5 Au2 2.871(5) 10_557
Au5 Ga5 2.925(15) 3_556
Au5 Au5 2.925(15) 3_556
Au5 Na4 3.08(3) .
Au5 Na2 3.14(3) 6
Au5 Na2 3.14(3) 13_556
Au6 Ga6 2.458(15) 3_656
Au6 Au6 2.458(15) 3_656
Au6 Au4 2.747(5) 10_557
Au6 Ga6 2.857(15) 3_556
Au6 Au6 2.857(15) 3_556
Au6 Na1 3.05(4) 5_545
Au6 Ga7 3.121(6) 10_657
Au6 Au7 3.121(6) 10_657
Au6 Au7 3.121(6) 1_655
Au6 Ga7 3.121(6) 1_655
Au7 Ga7 2.547(9) 9_456
Au7 Au7 2.547(9) 9_456
Au7 Ga8 2.869(5) 16_445
Au7 Au8 2.869(5) 16_445
Au7 Ga8 2.869(5) 5_445
Au7 Au8 2.869(5) 5_445
Au7 Au4 3.009(3) 1_455
Au7 Au6 3.121(6) 3_556
Au7 Ga6 3.121(6) 3_556
Au7 Ga6 3.121(6) 1_455
Au7 Au6 3.121(6) 1_455
Au8 Ga8 2.576(12) 12
Au8 Au8 2.576(12) 12
Au8 Au4 2.607(5) 5
Au8 Au3 2.655(6) 13_556
Au8 Ga8 2.739(12) 12_655
Au8 Au8 2.739(12) 12_655
Au8 Au7 2.869(5) 5
Au8 Ga7 2.869(5) 5
Au8 Na5 3.11(3) 5
Au8 Na3 3.17(3) 13_556
Au8 Na1 3.192(13) .
Na1 Ga6 3.05(4) 7_556
Na1 Au6 3.05(4) 7_556
Na1 Ga6 3.05(4) 5_455
Na1 Au6 3.05(4) 5_455
Na1 Au2 3.08(4) 10_557
Na1 Ga8 3.192(13) 10_557
Na1 Au8 3.192(13) 10_557
Na1 Ga8 3.192(13) 12
Na1 Au8 3.192(13) 12
Na2 Ga5 3.14(3) 15_455
Na2 Au5 3.14(3) 15_455
Na2 Ga5 3.14(3) 13_556
Na2 Au5 3.14(3) 13_556
Na2 Au3 3.150(13) 13_556
Na2 Au3 3.150(13) 13_456
Na2 Au2 3.179(16) 13_456
Na2 Au2 3.179(16) 13_556
Na3 Au1 3.146(18) 1_655
Na3 Ga5 3.15(3) 3_656
Na3 Au5 3.15(3) 3_656
Na3 Ga6 3.16(3) 3_656
Na3 Au6 3.16(3) 3_656
Na3 Au3 3.169(14) 1_655
Na4 Ga5 3.08(3) 3_656
Na4 Au5 3.08(3) 3_656
Na4 Au2 3.145(8) 10_657
Na4 Au2 3.145(8) 10_557
Na4 Au2 3.145(8) 1_655
Na4 Au4 3.23(3) 14_557
Na4 Au4 3.23(3) 5
Na4 Na1 3.25(3) 1_655
Na5 Na5 2.84(6) 9_556
Na5 Au4 3.06(3) 9_556
Na5 Au3 3.07(2) 9_556
Na5 Ga8 3.11(3) 5_445
Na5 Au8 3.11(3) 5_445
Na5 Ga8 3.11(3) 16_545
Na5 Au8 3.11(3) 16_545
Na5 Au1 3.11(3) 9_556
Na5 Ga7 3.220(19) 1_655
Na5 Au7 3.220(19) 1_655
